data_7050807
loop_
_publ_author_name
'Gardner, Stuart'
'Motevalli, Majid'
'Shastri, Kirtida'
'Sullivan, Alice C.'
'Wyatt, Peter B.'

_publ_section_title
;
 Synthetic and structural chemistry of enantiomerically pure
 1-phenyl-2-carboxyethylphosphonic acid and its derivativesElectronic
 supplementary information (ESI) available: Tables S1--6. See
 http://www.rsc.org/suppdata/nj/b1/b111244a/
;
_journal_issue 4
_journal_name_full 'New Journal of Chemistry'
_journal_page_first 433
_journal_paper_doi 10.1039/b111244a
_journal_volume 26
_journal_year 2002
_chemical_formula_sum 'C33 H41 N2 O3 P'
_chemical_formula_weight 544.65
_space_group_IT_number 19
_symmetry_space_group_name_Hall 'P 2ac 2ab'
_symmetry_space_group_name_H-M 'P 21 21 21'
_atom_sites_solution_hydrogens geom
_atom_sites_solution_primary direct
_atom_sites_solution_secondary difmap
_audit_creation_method SHELXL-97
_cell_angle_alpha 90.00
_cell_angle_beta 90.00
_cell_angle_gamma 90.00
_cell_formula_units_Z 4
_cell_length_a 10.716(2)
_cell_length_b 10.737(2)
_cell_length_c 26.151(4)
_cell_measurement_temperature 160(2)
_cell_volume 3008.9(9)
_computing_structure_refinement 'SHELXL-97 (Sheldrick, 1997)'
_diffrn_ambient_temperature 160(2)
_diffrn_measured_fraction_theta_full 0.998
_diffrn_measured_fraction_theta_max 0.998
_diffrn_radiation_monochromator graphite
_diffrn_radiation_source 'fine-focus sealed tube'
_diffrn_radiation_type MoK\a
_diffrn_radiation_wavelength 0.71073
_diffrn_reflns_av_R_equivalents 0.0052
_diffrn_reflns_av_sigmaI/netI 0.2018
_diffrn_reflns_limit_h_max 12
_diffrn_reflns_limit_h_min 0
_diffrn_reflns_limit_k_max 12
_diffrn_reflns_limit_k_min -4
_diffrn_reflns_limit_l_max 31
_diffrn_reflns_limit_l_min -8
_diffrn_reflns_number 3082
_diffrn_reflns_theta_full 24.99
_diffrn_reflns_theta_max 24.99
_diffrn_reflns_theta_min 1.56
_exptl_absorpt_coefficient_mu 0.127
_exptl_absorpt_correction_T_max 0.9912
_exptl_absorpt_correction_T_min 0.9453
_exptl_crystal_density_diffrn 1.202
_exptl_crystal_density_method 'not measured'
_exptl_crystal_F_000 1168
_exptl_crystal_size_max 0.45
_exptl_crystal_size_mid 0.13
_exptl_crystal_size_min 0.07
_refine_diff_density_max 0.401
_refine_diff_density_min -0.425
_refine_diff_density_rms 0.075
_refine_ls_abs_structure_details 'Flack H D (1983), Acta Cryst. A39, 876-881'
_refine_ls_abs_structure_Flack 0.3(3)
_refine_ls_extinction_method none
_refine_ls_goodness_of_fit_ref 0.979
_refine_ls_hydrogen_treatment mixed
_refine_ls_matrix_type full
_refine_ls_number_parameters 319
_refine_ls_number_reflns 2996
_refine_ls_number_restraints 0
_refine_ls_restrained_S_all 0.979
_refine_ls_R_factor_all 0.2081
_refine_ls_R_factor_gt 0.0555
_refine_ls_shift/su_max 0.000
_refine_ls_shift/su_mean 0.000
_refine_ls_structure_factor_coef Fsqd
_refine_ls_weighting_details 'calc w=1/[\s^2^(Fo^2^)+(0.0468P)^2^+0.0000P] where P=(Fo^2^+2Fc^2^)/3'
_refine_ls_weighting_scheme calc
_refine_ls_wR_factor_gt 0.1003
_refine_ls_wR_factor_ref 0.1381
_reflns_number_gt 1471
_reflns_number_total 2996
_reflns_threshold_expression >2sigma(I)
_cod_data_source_file b111244a.txt
_cod_data_source_block 1140xx
_cod_database_code 7050807

loop_
_symmetry_equiv_pos_as_xyz
'x, y, z'
'-x+1/2, -y, z+1/2'
'x+1/2, -y+1/2, -z'
'-x, y+1/2, -z+1/2'

loop_
_atom_site_label
_atom_site_type_symbol
_atom_site_fract_x
_atom_site_fract_y
_atom_site_fract_z
_atom_site_U_iso_or_equiv
_atom_site_adp_type
_atom_site_occupancy
_atom_site_symmetry_multiplicity
_atom_site_calc_flag
_atom_site_refinement_flags
_atom_site_disorder_assembly
_atom_site_disorder_group
P1 P 0.1402(2) 0.35878(17) 0.03821(8) 0.0270(5) Uani 1 1 d . . .
N1 N 0.0242(6) 0.3050(5) 0.0742(2) 0.0238(15) Uani 1 1 d . . .
N2 N 0.1927(5) 0.4554(5) 0.0828(2) 0.0288(16) Uani 1 1 d . . .
O1 O 0.2335(4) 0.2700(4) 0.01744(16) 0.0292(13) Uani 1 1 d . . .
O2 O 0.0880(5) 0.5178(5) -0.11962(19) 0.0418(16) Uani 1 1 d . . .
O3 O -0.0344(5) 0.3575(5) -0.14359(16) 0.0372(14) Uani 1 1 d . . .
C1 C -0.0446(7) 0.1916(6) 0.0616(3) 0.033(2) Uani 1 1 d . . .
H1A H -0.0343 0.1743 0.0247 0.040 Uiso 1 1 calc R . .
H1B H -0.1345 0.2064 0.0680 0.040 Uiso 1 1 calc R . .
C2 C -0.0045(5) 0.0772(4) 0.09159(17) 0.0267(19) Uani 1 1 d G . .
C3 C 0.1171(5) 0.0333(4) 0.08742(18) 0.040(2) Uani 1 1 d G . .
H3 H 0.1755 0.0756 0.0663 0.048 Uiso 1 1 calc R . .
C4 C 0.1534(4) -0.0726(5) 0.1142(2) 0.046(2) Uani 1 1 d G . .
H4 H 0.2365 -0.1026 0.1113 0.055 Uiso 1 1 calc R . .
C5 C 0.0680(6) -0.1345(4) 0.14506(18) 0.055(3) Uani 1 1 d G . .
H5 H 0.0928 -0.2069 0.1633 0.066 Uiso 1 1 calc R . .
C6 C -0.0535(6) -0.0906(5) 0.14924(17) 0.048(3) Uani 1 1 d G . .
H6 H -0.1119 -0.1329 0.1704 0.058 Uiso 1 1 calc R . .
C7 C -0.0898(4) 0.0153(5) 0.12250(19) 0.042(2) Uani 1 1 d G . .
H7 H -0.1729 0.0453 0.1254 0.050 Uiso 1 1 calc R . .
C8 C 0.2756(7) 0.5592(7) 0.0706(3) 0.035(2) Uani 1 1 d . . .
H8A H 0.2304 0.6380 0.0771 0.043 Uiso 1 1 calc R . .
H8B H 0.2954 0.5561 0.0337 0.043 Uiso 1 1 calc R . .
C9 C 0.3973(3) 0.5613(4) 0.10053(16) 0.0268(19) Uani 1 1 d G . .
C10 C 0.4549(4) 0.4511(3) 0.11536(17) 0.032(2) Uani 1 1 d G . .
H10 H 0.4161 0.3733 0.1084 0.039 Uiso 1 1 calc R . .
C11 C 0.5692(4) 0.4545(4) 0.14042(17) 0.0294(19) Uani 1 1 d G . .
H11 H 0.6086 0.3792 0.1506 0.035 Uiso 1 1 calc R . .
C12 C 0.6260(3) 0.5683(5) 0.15063(15) 0.0309(19) Uani 1 1 d G . .
H12 H 0.7042 0.5706 0.1678 0.037 Uiso 1 1 calc R . .
C13 C 0.5684(4) 0.6785(3) 0.13580(17) 0.030(2) Uani 1 1 d G . .
H13 H 0.6072 0.7562 0.1428 0.036 Uiso 1 1 calc R . .
C14 C 0.4541(4) 0.6750(3) 0.11074(17) 0.031(2) Uani 1 1 d G . .
H14 H 0.4147 0.7503 0.1006 0.038 Uiso 1 1 calc R . .
C15 C 0.0990(7) 0.4730(6) 0.1233(2) 0.0255(19) Uani 1 1 d . . .
H15 H 0.0363 0.5354 0.1113 0.031 Uiso 1 1 calc R . .
C16 C 0.1446(8) 0.5121(7) 0.1764(3) 0.040(2) Uani 1 1 d . . .
H16A H 0.2026 0.4491 0.1904 0.048 Uiso 1 1 calc R . .
H16B H 0.1886 0.5931 0.1746 0.048 Uiso 1 1 calc R . .
C17 C 0.0287(8) 0.5229(7) 0.2100(3) 0.045(2) Uani 1 1 d . . .
H17A H 0.0550 0.5430 0.2454 0.054 Uiso 1 1 calc R . .
H17B H -0.0233 0.5926 0.1975 0.054 Uiso 1 1 calc R . .
C18 C -0.0499(9) 0.4046(8) 0.2110(3) 0.053(3) Uani 1 1 d . . .
H18A H -0.1276 0.4214 0.2302 0.063 Uiso 1 1 calc R . .
H18B H -0.0034 0.3390 0.2295 0.063 Uiso 1 1 calc R . .
C19 C -0.0843(7) 0.3556(8) 0.1576(3) 0.040(2) Uani 1 1 d . . .
H19A H -0.1239 0.2725 0.1603 0.048 Uiso 1 1 calc R . .
H19B H -0.1437 0.4130 0.1407 0.048 Uiso 1 1 calc R . .
C20 C 0.0360(7) 0.3470(7) 0.1268(2) 0.0265(18) Uani 1 1 d . . .
H20 H 0.0937 0.2888 0.1450 0.032 Uiso 1 1 calc R . .
C21 C 0.0750(7) 0.4481(6) -0.0150(2) 0.0290(19) Uani 1 1 d . . .
H21 H 0.1463 0.4965 -0.0296 0.035 Uiso 1 1 calc R . .
C22 C -0.0207(4) 0.5443(3) 0.00196(16) 0.0242(18) Uani 1 1 d G . .
C23 C -0.1418(5) 0.5094(3) 0.01450(17) 0.0271(18) Uani 1 1 d G . .
H23 H -0.1685 0.4261 0.0091 0.033 Uiso 1 1 calc R . .
C24 C -0.2238(4) 0.5965(4) 0.03494(18) 0.035(2) Uani 1 1 d G . .
H24 H -0.3066 0.5726 0.0435 0.042 Uiso 1 1 calc R . .
C25 C -0.1848(4) 0.7184(4) 0.04285(17) 0.035(2) Uani 1 1 d G . .
H25 H -0.2408 0.7779 0.0568 0.042 Uiso 1 1 calc R . .
C26 C -0.0637(5) 0.7533(3) 0.03032(17) 0.034(2) Uani 1 1 d G . .
H26 H -0.0370 0.8366 0.0357 0.040 Uiso 1 1 calc R . .
C27 C 0.0184(4) 0.6662(4) 0.00988(16) 0.0274(19) Uani 1 1 d G . .
H27 H 0.1012 0.6901 0.0013 0.033 Uiso 1 1 calc R . .
C28 C 0.0286(7) 0.3620(6) -0.0586(2) 0.0298(19) Uani 1 1 d . . .
H28A H 0.0816 0.2865 -0.0597 0.036 Uiso 1 1 calc R . .
H28B H -0.0578 0.3354 -0.0510 0.036 Uiso 1 1 calc R . .
C29 C 0.0313(7) 0.4240(7) -0.1103(3) 0.0292(19) Uani 1 1 d . . .
C30 C -0.0378(9) 0.3889(7) -0.1982(3) 0.039(2) Uani 1 1 d . . .
C31 C 0.0876(8) 0.3789(8) -0.2218(3) 0.054(3) Uani 1 1 d . . .
H31A H 0.1411 0.4459 -0.2089 0.081 Uiso 1 1 calc R . .
H31B H 0.0801 0.3860 -0.2590 0.081 Uiso 1 1 calc R . .
H31C H 0.1246 0.2981 -0.2131 0.081 Uiso 1 1 calc R . .
C32 C -0.0958(8) 0.5141(7) -0.2072(3) 0.047(3) Uani 1 1 d . . .
H32A H -0.1784 0.5168 -0.1912 0.070 Uiso 1 1 calc R . .
H32B H -0.1041 0.5284 -0.2441 0.070 Uiso 1 1 calc R . .
H32C H -0.0426 0.5789 -0.1923 0.070 Uiso 1 1 calc R . .
C33 C -0.1245(9) 0.2870(7) -0.2187(3) 0.052(3) Uani 1 1 d . . .
H33A H -0.0872 0.2051 -0.2123 0.078 Uiso 1 1 calc R . .
H33B H -0.1363 0.2984 -0.2556 0.078 Uiso 1 1 calc R . .
H33C H -0.2055 0.2923 -0.2014 0.078 Uiso 1 1 calc R . .

loop_
_atom_site_aniso_label
_atom_site_aniso_U_11
_atom_site_aniso_U_22
_atom_site_aniso_U_33
_atom_site_aniso_U_23
_atom_site_aniso_U_13
_atom_site_aniso_U_12
P1 0.0247(12) 0.0276(10) 0.0287(10) 0.0006(10) 0.0014(10) 0.0023(11)
N1 0.017(4) 0.025(3) 0.029(3) 0.007(3) -0.001(3) -0.005(3)
N2 0.032(4) 0.031(4) 0.023(3) 0.002(3) 0.000(3) -0.005(3)
O1 0.029(3) 0.025(3) 0.034(3) -0.001(2) 0.011(3) 0.013(3)
O2 0.056(4) 0.033(3) 0.037(3) 0.004(3) 0.004(3) -0.018(3)
O3 0.052(4) 0.040(3) 0.020(2) 0.001(2) -0.003(3) -0.015(3)
C1 0.027(5) 0.034(4) 0.038(5) 0.006(4) 0.000(4) -0.012(4)
C2 0.031(5) 0.029(4) 0.020(4) -0.001(3) -0.006(4) -0.001(4)
C3 0.037(6) 0.028(4) 0.054(5) 0.004(4) -0.004(5) -0.002(4)
C4 0.047(6) 0.034(5) 0.057(6) -0.004(4) -0.017(5) 0.005(5)
C5 0.090(8) 0.025(5) 0.050(6) 0.005(4) -0.023(6) 0.000(6)
C6 0.074(8) 0.036(5) 0.035(5) 0.002(4) 0.001(6) -0.006(5)
C7 0.056(6) 0.029(4) 0.041(5) -0.006(4) 0.007(5) -0.008(5)
C8 0.033(5) 0.036(5) 0.038(5) 0.008(4) -0.008(4) -0.007(5)
C9 0.023(5) 0.024(4) 0.033(4) 0.003(3) 0.001(4) 0.000(4)
C10 0.031(5) 0.025(4) 0.042(5) 0.002(4) 0.000(4) 0.005(4)
C11 0.028(5) 0.029(4) 0.032(4) 0.004(4) -0.004(4) 0.009(4)
C12 0.023(5) 0.044(5) 0.026(4) -0.005(4) -0.004(4) 0.002(5)
C13 0.028(5) 0.032(5) 0.029(4) -0.004(3) 0.003(4) -0.005(4)
C14 0.028(5) 0.033(4) 0.033(4) 0.001(4) 0.006(4) -0.001(4)
C15 0.031(5) 0.026(4) 0.020(4) 0.005(3) -0.002(4) 0.013(4)
C16 0.048(6) 0.041(5) 0.030(4) -0.004(4) -0.014(5) 0.004(5)
C17 0.065(7) 0.040(5) 0.030(4) 0.002(4) 0.006(5) -0.002(5)
C18 0.065(7) 0.053(6) 0.041(5) -0.002(4) 0.018(5) 0.005(6)
C19 0.035(5) 0.037(5) 0.049(5) 0.000(4) 0.018(4) 0.013(5)
C20 0.019(4) 0.037(5) 0.023(4) -0.007(4) -0.003(4) 0.016(4)
C21 0.030(5) 0.026(4) 0.031(4) 0.000(3) -0.003(4) -0.008(4)
C22 0.023(5) 0.024(4) 0.026(4) 0.004(3) -0.006(4) 0.001(4)
C23 0.031(5) 0.019(4) 0.031(4) 0.003(3) -0.003(4) 0.005(4)
C24 0.015(4) 0.043(5) 0.047(5) -0.001(4) -0.002(4) 0.000(4)
C25 0.032(5) 0.038(5) 0.036(5) 0.000(4) 0.000(4) 0.010(4)
C26 0.034(6) 0.034(4) 0.033(5) -0.003(4) -0.015(4) 0.002(4)
C27 0.023(5) 0.029(5) 0.030(4) 0.004(3) 0.001(4) -0.003(4)
C28 0.038(5) 0.017(4) 0.035(4) 0.004(3) 0.001(4) -0.004(4)
C29 0.029(5) 0.023(4) 0.036(5) 0.000(4) -0.006(4) 0.001(4)
C30 0.053(6) 0.043(5) 0.023(4) 0.002(4) -0.001(4) -0.009(5)
C31 0.066(7) 0.062(6) 0.034(5) 0.005(5) 0.003(5) 0.000(6)
C32 0.049(7) 0.056(6) 0.035(5) 0.006(4) 0.001(5) 0.009(5)
C33 0.074(8) 0.049(5) 0.033(5) 0.006(4) -0.010(5) -0.016(6)

loop_
_atom_type_symbol
_atom_type_description
_atom_type_scat_dispersion_real
_atom_type_scat_dispersion_imag
_atom_type_scat_source
C C 0.0033 0.0016 'International Tables Vol C Tables 4.2.6.8 and 6.1.1.4'
H H 0.0000 0.0000 'International Tables Vol C Tables 4.2.6.8 and 6.1.1.4'
N N 0.0061 0.0033 'International Tables Vol C Tables 4.2.6.8 and 6.1.1.4'
O O 0.0106 0.0060 'International Tables Vol C Tables 4.2.6.8 and 6.1.1.4'
P P 0.1023 0.0942 'International Tables Vol C Tables 4.2.6.8 and 6.1.1.4'

loop_
_geom_angle_atom_site_label_1
_geom_angle_atom_site_label_2
_geom_angle_atom_site_label_3
_geom_angle
_geom_angle_site_symmetry_1
_geom_angle_site_symmetry_3
_geom_angle_publ_flag
O1 P1 N2 115.5(3) . . ?
O1 P1 N1 119.2(3) . . ?
N2 P1 N1 94.2(3) . . ?
O1 P1 C21 108.4(3) . . ?
N2 P1 C21 109.6(3) . . ?
N1 P1 C21 109.1(3) . . ?
C20 N1 C1 121.0(6) . . ?
C20 N1 P1 111.3(5) . . ?
C1 N1 P1 122.6(5) . . ?
C8 N2 C15 118.3(6) . . ?
C8 N2 P1 122.1(5) . . ?
C15 N2 P1 110.8(4) . . ?
C29 O3 C30 121.9(6) . . ?
N1 C1 C2 114.5(5) . . ?
N1 C1 H1A 108.6 . . ?
C2 C1 H1A 108.6 . . ?
N1 C1 H1B 108.6 . . ?
C2 C1 H1B 108.6 . . ?
H1A C1 H1B 107.6 . . ?
C3 C2 C7 120.0 . . ?
C3 C2 C1 120.0(4) . . ?
C7 C2 C1 120.0(4) . . ?
C2 C3 C4 120.0 . . ?
C2 C3 H3 120.0 . . ?
C4 C3 H3 120.0 . . ?
C5 C4 C3 120.0 . . ?
C5 C4 H4 120.0 . . ?
C3 C4 H4 120.0 . . ?
C6 C5 C4 120.0 . . ?
C6 C5 H5 120.0 . . ?
C4 C5 H5 120.0 . . ?
C5 C6 C7 120.0 . . ?
C5 C6 H6 120.0 . . ?
C7 C6 H6 120.0 . . ?
C6 C7 C2 120.0 . . ?
C6 C7 H7 120.0 . . ?
C2 C7 H7 120.0 . . ?
N2 C8 C9 114.9(5) . . ?
N2 C8 H8A 108.5 . . ?
C9 C8 H8A 108.5 . . ?
N2 C8 H8B 108.5 . . ?
C9 C8 H8B 108.5 . . ?
H8A C8 H8B 107.5 . . ?
C10 C9 C14 120.0 . . ?
C10 C9 C8 120.8(4) . . ?
C14 C9 C8 119.2(4) . . ?
C11 C10 C9 120.0 . . ?
C11 C10 H10 120.0 . . ?
C9 C10 H10 120.0 . . ?
C10 C11 C12 120.0 . . ?
C10 C11 H11 120.0 . . ?
C12 C11 H11 120.0 . . ?
C13 C12 C11 120.0 . . ?
C13 C12 H12 120.0 . . ?
C11 C12 H12 120.0 . . ?
C12 C13 C14 120.0 . . ?
C12 C13 H13 120.0 . . ?
C14 C13 H13 120.0 . . ?
C13 C14 C9 120.0 . . ?
C13 C14 H14 120.0 . . ?
C9 C14 H14 120.0 . . ?
N2 C15 C20 103.5(5) . . ?
N2 C15 C16 118.1(6) . . ?
C20 C15 C16 109.5(6) . . ?
N2 C15 H15 108.5 . . ?
C20 C15 H15 108.5 . . ?
C16 C15 H15 108.5 . . ?
C17 C16 C15 106.5(6) . . ?
C17 C16 H16A 110.4 . . ?
C15 C16 H16A 110.4 . . ?
C17 C16 H16B 110.4 . . ?
C15 C16 H16B 110.4 . . ?
H16A C16 H16B 108.6 . . ?
C18 C17 C16 113.3(6) . . ?
C18 C17 H17A 108.9 . . ?
C16 C17 H17A 108.9 . . ?
C18 C17 H17B 108.9 . . ?
C16 C17 H17B 108.9 . . ?
H17A C17 H17B 107.7 . . ?
C17 C18 C19 113.8(7) . . ?
C17 C18 H18A 108.8 . . ?
C19 C18 H18A 108.8 . . ?
C17 C18 H18B 108.8 . . ?
C19 C18 H18B 108.8 . . ?
H18A C18 H18B 107.7 . . ?
C20 C19 C18 107.3(7) . . ?
C20 C19 H19A 110.2 . . ?
C18 C19 H19A 110.2 . . ?
C20 C19 H19B 110.2 . . ?
C18 C19 H19B 110.2 . . ?
H19A C19 H19B 108.5 . . ?
N1 C20 C15 105.0(5) . . ?
N1 C20 C19 116.5(6) . . ?
C15 C20 C19 110.8(6) . . ?
N1 C20 H20 108.1 . . ?
C15 C20 H20 108.1 . . ?
C19 C20 H20 108.1 . . ?
C22 C21 C28 113.7(6) . . ?
C22 C21 P1 113.1(4) . . ?
C28 C21 P1 111.7(5) . . ?
C22 C21 H21 105.8 . . ?
C28 C21 H21 105.8 . . ?
P1 C21 H21 105.8 . . ?
C23 C22 C27 120.0 . . ?
C23 C22 C21 121.0(4) . . ?
C27 C22 C21 118.7(4) . . ?
C24 C23 C22 120.0 . . ?
C24 C23 H23 120.0 . . ?
C22 C23 H23 120.0 . . ?
C23 C24 C25 120.0 . . ?
C23 C24 H24 120.0 . . ?
C25 C24 H24 120.0 . . ?
C26 C25 C24 120.0 . . ?
C26 C25 H25 120.0 . . ?
C24 C25 H25 120.0 . . ?
C25 C26 C27 120.0 . . ?
C25 C26 H26 120.0 . . ?
C27 C26 H26 120.0 . . ?
C26 C27 C22 120.0 . . ?
C26 C27 H27 120.0 . . ?
C22 C27 H27 120.0 . . ?
C29 C28 C21 113.0(6) . . ?
C29 C28 H28A 109.0 . . ?
C21 C28 H28A 109.0 . . ?
C29 C28 H28B 109.0 . . ?
C21 C28 H28B 109.0 . . ?
H28A C28 H28B 107.8 . . ?
O2 C29 O3 125.8(7) . . ?
O2 C29 C28 124.3(7) . . ?
O3 C29 C28 109.9(6) . . ?
O3 C30 C31 111.4(7) . . ?
O3 C30 C32 111.7(6) . . ?
C31 C30 C32 112.0(7) . . ?
O3 C30 C33 101.0(6) . . ?
C31 C30 C33 110.6(7) . . ?
C32 C30 C33 109.5(7) . . ?
C30 C31 H31A 109.5 . . ?
C30 C31 H31B 109.5 . . ?
H31A C31 H31B 109.5 . . ?
C30 C31 H31C 109.5 . . ?
H31A C31 H31C 109.5 . . ?
H31B C31 H31C 109.5 . . ?
C30 C32 H32A 109.5 . . ?
C30 C32 H32B 109.5 . . ?
H32A C32 H32B 109.5 . . ?
C30 C32 H32C 109.5 . . ?
H32A C32 H32C 109.5 . . ?
H32B C32 H32C 109.5 . . ?
C30 C33 H33A 109.5 . . ?
C30 C33 H33B 109.5 . . ?
H33A C33 H33B 109.5 . . ?
C30 C33 H33C 109.5 . . ?
H33A C33 H33C 109.5 . . ?
H33B C33 H33C 109.5 . . ?

loop_
_geom_bond_atom_site_label_1
_geom_bond_atom_site_label_2
_geom_bond_distance
_geom_bond_site_symmetry_2
_geom_bond_publ_flag
P1 O1 1.484(4) . ?
P1 N2 1.658(6) . ?
P1 N1 1.664(6) . ?
P1 C21 1.828(7) . ?
N1 C20 1.453(8) . ?
N1 C1 1.461(8) . ?
N2 C8 1.459(8) . ?
N2 C15 1.473(8) . ?
O2 C29 1.201(8) . ?
O3 C29 1.329(8) . ?
O3 C30 1.467(8) . ?
C1 C2 1.519(7) . ?
C1 H1A 0.9900 . ?
C1 H1B 0.9900 . ?
C2 C3 1.3900 . ?
C2 C7 1.3900 . ?
C3 C4 1.3900 . ?
C3 H3 0.9500 . ?
C4 C5 1.3900 . ?
C4 H4 0.9500 . ?
C5 C6 1.3900 . ?
C5 H5 0.9500 . ?
C6 C7 1.3900 . ?
C6 H6 0.9500 . ?
C7 H7 0.9500 . ?
C8 C9 1.521(8) . ?
C8 H8A 0.9900 . ?
C8 H8B 0.9900 . ?
C9 C10 1.3900 . ?
C9 C14 1.3900 . ?
C10 C11 1.3900 . ?
C10 H10 0.9500 . ?
C11 C12 1.3900 . ?
C11 H11 0.9500 . ?
C12 C13 1.3900 . ?
C12 H12 0.9500 . ?
C13 C14 1.3900 . ?
C13 H13 0.9500 . ?
C14 H14 0.9500 . ?
C15 C20 1.515(9) . ?
C15 C16 1.530(9) . ?
C15 H15 1.0000 . ?
C16 C17 1.526(10) . ?
C16 H16A 0.9900 . ?
C16 H16B 0.9900 . ?
C17 C18 1.524(11) . ?
C17 H17A 0.9900 . ?
C17 H17B 0.9900 . ?
C18 C19 1.538(10) . ?
C18 H18A 0.9900 . ?
C18 H18B 0.9900 . ?
C19 C20 1.522(9) . ?
C19 H19A 0.9900 . ?
C19 H19B 0.9900 . ?
C20 H20 1.0000 . ?
C21 C22 1.522(8) . ?
C21 C28 1.550(8) . ?
C21 H21 1.0000 . ?
C22 C23 1.3900 . ?
C22 C27 1.3900 . ?
C23 C24 1.3900 . ?
C23 H23 0.9500 . ?
C24 C25 1.3900 . ?
C24 H24 0.9500 . ?
C25 C26 1.3900 . ?
C25 H25 0.9500 . ?
C26 C27 1.3900 . ?
C26 H26 0.9500 . ?
C27 H27 0.9500 . ?
C28 C29 1.506(9) . ?
C28 H28A 0.9900 . ?
C28 H28B 0.9900 . ?
C30 C31 1.484(11) . ?
C30 C32 1.499(10) . ?
C30 C33 1.532(10) . ?
C31 H31A 0.9800 . ?
C31 H31B 0.9800 . ?
C31 H31C 0.9800 . ?
C32 H32A 0.9800 . ?
C32 H32B 0.9800 . ?
C32 H32C 0.9800 . ?
C33 H33A 0.9800 . ?
C33 H33B 0.9800 . ?
C33 H33C 0.9800 . ?

loop_
_geom_torsion_atom_site_label_1
_geom_torsion_atom_site_label_2
_geom_torsion_atom_site_label_3
_geom_torsion_atom_site_label_4
_geom_torsion
_geom_torsion_site_symmetry_1
_geom_torsion_site_symmetry_2
_geom_torsion_site_symmetry_3
_geom_torsion_site_symmetry_4
_geom_torsion_publ_flag
O1 P1 N1 C20 112.4(5) . . . . ?
N2 P1 N1 C20 -10.0(5) . . . . ?
C21 P1 N1 C20 -122.4(5) . . . . ?
O1 P1 N1 C1 -42.6(6) . . . . ?
N2 P1 N1 C1 -165.0(5) . . . . ?
C21 P1 N1 C1 82.5(6) . . . . ?
O1 P1 N2 C8 72.7(6) . . . . ?
N1 P1 N2 C8 -162.1(5) . . . . ?
C21 P1 N2 C8 -50.1(6) . . . . ?
O1 P1 N2 C15 -140.6(4) . . . . ?
N1 P1 N2 C15 -15.4(5) . . . . ?
C21 P1 N2 C15 96.6(5) . . . . ?
C20 N1 C1 C2 -52.4(8) . . . . ?
P1 N1 C1 C2 100.3(6) . . . . ?
N1 C1 C2 C3 -61.2(7) . . . . ?
N1 C1 C2 C7 119.9(5) . . . . ?
C7 C2 C3 C4 0.0 . . . . ?
C1 C2 C3 C4 -178.9(5) . . . . ?
C2 C3 C4 C5 0.0 . . . . ?
C3 C4 C5 C6 0.0 . . . . ?
C4 C5 C6 C7 0.0 . . . . ?
C5 C6 C7 C2 0.0 . . . . ?
C3 C2 C7 C6 0.0 . . . . ?
C1 C2 C7 C6 178.9(5) . . . . ?
C15 N2 C8 C9 90.9(7) . . . . ?
P1 N2 C8 C9 -124.7(6) . . . . ?
N2 C8 C9 C10 32.7(7) . . . . ?
N2 C8 C9 C14 -150.5(5) . . . . ?
C14 C9 C10 C11 0.0 . . . . ?
C8 C9 C10 C11 176.8(5) . . . . ?
C9 C10 C11 C12 0.0 . . . . ?
C10 C11 C12 C13 0.0 . . . . ?
C11 C12 C13 C14 0.0 . . . . ?
C12 C13 C14 C9 0.0 . . . . ?
C10 C9 C14 C13 0.0 . . . . ?
C8 C9 C14 C13 -176.8(5) . . . . ?
C8 N2 C15 C20 -177.5(6) . . . . ?
P1 N2 C15 C20 34.4(6) . . . . ?
C8 N2 C15 C16 -56.4(8) . . . . ?
P1 N2 C15 C16 155.4(5) . . . . ?
N2 C15 C16 C17 -179.9(6) . . . . ?
C20 C15 C16 C17 -62.0(8) . . . . ?
C15 C16 C17 C18 55.2(9) . . . . ?
C16 C17 C18 C19 -52.3(10) . . . . ?
C17 C18 C19 C20 51.3(9) . . . . ?
C1 N1 C20 C15 -173.5(6) . . . . ?
P1 N1 C20 C15 31.0(6) . . . . ?
C1 N1 C20 C19 -50.5(9) . . . . ?
P1 N1 C20 C19 154.0(5) . . . . ?
N2 C15 C20 N1 -39.7(6) . . . . ?
C16 C15 C20 N1 -166.4(6) . . . . ?
N2 C15 C20 C19 -166.2(6) . . . . ?
C16 C15 C20 C19 67.0(8) . . . . ?
C18 C19 C20 N1 -178.6(6) . . . . ?
C18 C19 C20 C15 -58.7(8) . . . . ?
O1 P1 C21 C22 -179.0(4) . . . . ?
N2 P1 C21 C22 -52.1(6) . . . . ?
N1 P1 C21 C22 49.8(5) . . . . ?
O1 P1 C21 C28 51.1(6) . . . . ?
N2 P1 C21 C28 178.0(5) . . . . ?
N1 P1 C21 C28 -80.1(6) . . . . ?
C28 C21 C22 C23 51.0(6) . . . . ?
P1 C21 C22 C23 -77.8(5) . . . . ?
C28 C21 C22 C27 -135.7(5) . . . . ?
P1 C21 C22 C27 95.5(4) . . . . ?
C27 C22 C23 C24 0.0 . . . . ?
C21 C22 C23 C24 173.3(5) . . . . ?
C22 C23 C24 C25 0.0 . . . . ?
C23 C24 C25 C26 0.0 . . . . ?
C24 C25 C26 C27 0.0 . . . . ?
C25 C26 C27 C22 0.0 . . . . ?
C23 C22 C27 C26 0.0 . . . . ?
C21 C22 C27 C26 -173.4(4) . . . . ?
C22 C21 C28 C29 77.4(8) . . . . ?
P1 C21 C28 C29 -153.0(5) . . . . ?
C30 O3 C29 O2 4.2(12) . . . . ?
C30 O3 C29 C28 -173.8(7) . . . . ?
C21 C28 C29 O2 15.9(11) . . . . ?
C21 C28 C29 O3 -166.1(6) . . . . ?
C29 O3 C30 C31 62.8(9) . . . . ?
C29 O3 C30 C32 -63.3(10) . . . . ?
C29 O3 C30 C33 -179.7(6) . . . . ?

loop_
_cod_related_entry_id
_cod_related_entry_database
_cod_related_entry_code
1 ChemSpider 21189569
